data_7236665
loop_
_publ_author_name
'Marshall, Ross J.'
'Lennon, Ciaran T.'
'Tao, Andi'
'Senn, Hans M.'
'Wilson, Claire'
'Fairen-Jimenez, David'
'Forgan, Ross S.'

_publ_section_title
;
 Controlling interpenetration through linker conformation in the modulated
 synthesis of Sc metal--organic frameworks
;
_journal_issue 3
_journal_name_full 'Journal of Materials Chemistry A'
_journal_page_first 1181
_journal_paper_doi 10.1039/C7TA09699B
_journal_volume 6
_journal_year 2018
_chemical_formula_moiety 'C36 H23 N6 O16 Sc3'
_chemical_formula_sum 'C36 H23 N6 O16 Sc3'
_chemical_formula_weight 930.48
_space_group_crystal_system hexagonal
_space_group_IT_number 194
_space_group_name_Hall '-P 6c 2c'
_space_group_name_H-M_alt 'P 63/m m c'
_atom_sites_solution_hydrogens geom
_audit_creation_date 2017-05-31
_audit_creation_method
;
Olex2 1.2
(compiled 2017.03.28 svn.r3405 for OlexSys, GUI svn.r5337)
;
_audit_update_record
;
2017-06-29 deposited with the CCDC.
2017-12-15 downloaded from the CCDC.
;
_cell_angle_alpha 90
_cell_angle_beta 90
_cell_angle_gamma 120
_cell_formula_units_Z 2
_cell_length_a 17.1503(11)
_cell_length_b 17.1503(11)
_cell_length_c 25.6245(19)
_cell_measurement_reflns_used 4458
_cell_measurement_temperature 100(2)
_cell_measurement_theta_max 27.1320
_cell_measurement_theta_min 2.1020
_cell_volume 6527.2(8)
_computing_cell_refinement 'CrysAlisPro 1.171.38.43 (Rigaku OD, 2015)'
_computing_data_collection 'CrystalClear-SM Expert 3.1 b27 (Rigaku, 2013)'
_computing_data_reduction 'CrysAlisPro 1.171.38.43 (Rigaku OD, 2015)'
_computing_molecular_graphics 'Olex2 (Dolomanov et al., 2009)'
_computing_publication_material 'Olex2 (Dolomanov et al., 2009)'
_computing_structure_refinement 'ShelXL (Sheldrick, 2015)'
_computing_structure_solution 'SHELXT 2014/5 (Sheldrick, 2014)'
_diffrn_ambient_temperature 100(2)
_diffrn_detector 'CCD area detector'
_diffrn_detector_area_resol_mean 28.5714
_diffrn_detector_type 'Rigaku HG Saturn724+ (2x2 bin mode)'
_diffrn_measured_fraction_theta_full 0.998
_diffrn_measured_fraction_theta_max 0.998
_diffrn_measurement_details
;
List of Runs (angles in degrees, time in seconds):

  # Type    Start    End  Width  t~exp~   \w     \q     \k     \f   Frames
#--------------------------------------------------------------------------
  1  \w   -107.00  44.00   0.50   90.00    --  -17.00 -18.00 150.00  302
  2  \w    -53.00  53.00   0.50   90.00    --  -17.00  72.00 -60.00  212
  3  \w    -78.00 -50.00   0.50   90.00    --  -17.00  18.00 -30.00   56
;
_diffrn_measurement_device 'four-circle \k goniometer'
_diffrn_measurement_method '\w scans'
_diffrn_measurement_specimen_support 'MiTeGen MicroLoop'
_diffrn_radiation_collimation 0.2
_diffrn_radiation_monochromator 'Confocal mirrors, VHF Varimax'
_diffrn_radiation_probe x-ray
_diffrn_radiation_type MoK\a
_diffrn_radiation_wavelength 0.71073
_diffrn_radiation_xray_symbol K-L~3~
_diffrn_reflns_av_R_equivalents 0.1721
_diffrn_reflns_av_unetI/netI 0.0521
_diffrn_reflns_Laue_measured_fraction_full 0.998
_diffrn_reflns_Laue_measured_fraction_max 0.998
_diffrn_reflns_limit_h_max 20
_diffrn_reflns_limit_h_min -20
_diffrn_reflns_limit_k_max 18
_diffrn_reflns_limit_k_min -20
_diffrn_reflns_limit_l_max 30
_diffrn_reflns_limit_l_min -29
_diffrn_reflns_number 34005
_diffrn_reflns_point_group_measured_fraction_full 0.998
_diffrn_reflns_point_group_measured_fraction_max 0.998
_diffrn_reflns_theta_full 25.026
_diffrn_reflns_theta_max 25.026
_diffrn_reflns_theta_min 2.099
_diffrn_source 'Rotating Anode'
_diffrn_source_current 55.0
_diffrn_source_power 2.475
_diffrn_source_target Mo
_diffrn_source_type 'Rigaku FRE+'
_diffrn_source_voltage 45.0
_exptl_absorpt_coefficient_mu 0.176
_exptl_absorpt_correction_T_max 1.00000
_exptl_absorpt_correction_T_min 0.54393
_exptl_absorpt_correction_type multi-scan
_exptl_absorpt_process_details
;
CrysAlisPro 1.171.38.43 (Rigaku Oxford Diffraction, 2015)
Empirical absorption correction using spherical harmonics,
 implemented in SCALE3 ABSPACK scaling algorithm.
;
_exptl_crystal_colour Colourless
_exptl_crystal_density_diffrn 0.473
_exptl_crystal_description Prism
_exptl_crystal_F_000 944
_exptl_crystal_size_max 0.13
_exptl_crystal_size_mid 0.04
_exptl_crystal_size_min 0.035
_refine_diff_density_max 0.401
_refine_diff_density_min -0.330
_refine_diff_density_rms 0.057
_refine_ls_extinction_method none
_refine_ls_goodness_of_fit_ref 1.093
_refine_ls_hydrogen_treatment constr
_refine_ls_matrix_type full
_refine_ls_number_parameters 56
_refine_ls_number_reflns 2192
_refine_ls_number_restraints 0
_refine_ls_restrained_S_all 1.093
_refine_ls_R_factor_all 0.1905
_refine_ls_R_factor_gt 0.1183
_refine_ls_shift/su_max 0.000
_refine_ls_shift/su_mean 0.000
_refine_ls_structure_factor_coef Fsqd
_refine_ls_weighting_details 'w=1/[\s^2^(Fo^2^)+(0.2000P)^2^] where P=(Fo^2^+2Fc^2^)/3'
_refine_ls_weighting_scheme calc
_refine_ls_wR_factor_gt 0.3236
_refine_ls_wR_factor_ref 0.3783
_reflns_Friedel_coverage 0.000
_reflns_number_gt 972
_reflns_number_total 2192
_reflns_threshold_expression 'I > 2\s(I)'
_cod_data_source_file c7ta09699b2.cif
_cod_data_source_block 2016ncs0620_sq
_cod_original_cell_volume 6527.2(10)
_cod_database_code 7236665
_shelx_shelxl_version_number 2016/6
_shelx_space_group_comment
;
The symmetry employed for this shelxl refinement is uniquely defined
by the following loop, which should always be used as a source of
symmetry information in preference to the above space-group names.
They are only intended as comments.
;
_olex2_refinement_description
;
1. Fixed Uiso
 At 1.2 times of:
  All C(H,H) groups, All N(H) groups
2. Shared sites
{N1, C4}
3. Uiso/Uaniso restraints and constraints
Uanis(N1) = Uanis(C4)
4. Others
 Fixed Sof: N1(0.5) H1(0.5) H3A(0.5) H3B(0.5) C4(0.5)
5.a Aromatic/amide H refined with riding coordinates:
 N1(H1), C3(H3A), C3(H3B)
;
_olex2_submission_special_instructions 'No special instructions were received'
_oxdiff_exptl_absorpt_empirical_details
;
Empirical correction (ABSPACK) includes:
- Absorption correction using spherical harmonics
- Frame scaling
;
_oxdiff_exptl_absorpt_empirical_full_max 3.438
_oxdiff_exptl_absorpt_empirical_full_min 0.381

loop_
_space_group_symop_operation_xyz
'x, y, z'
'x-y, x, z+1/2'
'-y, x-y, z'
'-x, -y, z+1/2'
'-x+y, -x, z'
'y, -x+y, z+1/2'
'x-y, -y, -z'
'-x, -x+y, -z'
'y, x, -z'
'-y, -x, -z+1/2'
'-x+y, y, -z+1/2'
'x, x-y, -z+1/2'
'-x, -y, -z'
'-x+y, -x, -z-1/2'
'y, -x+y, -z'
'x, y, -z-1/2'
'x-y, x, -z'
'-y, x-y, -z-1/2'
'-x+y, y, z'
'x, x-y, z'
'-y, -x, z'
'y, x, z-1/2'
'x-y, -y, z-1/2'
'-x, -x+y, z-1/2'

loop_
_atom_site_label
_atom_site_type_symbol
_atom_site_fract_x
_atom_site_fract_y
_atom_site_fract_z
_atom_site_U_iso_or_equiv
_atom_site_adp_type
_atom_site_occupancy
_atom_site_site_symmetry_order
_atom_site_calc_flag
_atom_site_refinement_flags_posn
_atom_site_refinement_flags_adp
_atom_site_refinement_flags_occupancy
_atom_site_disorder_assembly
_atom_site_disorder_group
Sc1 Sc 0.53051(14) 0.26526(7) 0.250000 0.1363(12) Uani 1 4 d S T P . .
O1 O 0.666667 0.333333 0.250000 0.126(4) Uani 1 12 d S T P . .
O2 O 0.3890(7) 0.1945(4) 0.250000 0.210(4) Uani 1 4 d S T P . .
O3 O 0.5225(3) 0.3458(3) 0.30920(11) 0.1656(18) Uani 1 1 d . . . . .
N1 N 0.5945(5) 0.5484(5) 0.4518(2) 0.234(4) Uani 0.5 1 d . . . A 1
H1 H 0.631755 0.599006 0.467735 0.280 Uiso 0.5 1 calc R . . A 1
C1 C 0.5775(3) 0.4225(3) 0.3293(3) 0.152(3) Uani 1 2 d S T P . .
C2 C 0.5543(3) 0.4457(3) 0.3807(3) 0.166(3) Uani 1 2 d S T P A .
C3 C 0.6142(5) 0.5261(5) 0.4050(2) 0.208(3) Uani 1 1 d . . . . .
H3A H 0.669797 0.565958 0.388471 0.250 Uiso 0.5 1 calc R . . A 1
H3B H 0.669797 0.565958 0.388471 0.250 Uiso 0.5 1 calc R . . A 2
C4 C 0.5945(5) 0.5484(5) 0.4518(2) 0.234(4) Uani 0.5 1 d . . . A 2
C5 C 0.5128(4) 0.4872(4) 0.4728(3) 0.187(4) Uani 1 2 d S T P . .

loop_
_atom_site_aniso_label
_atom_site_aniso_U_11
_atom_site_aniso_U_22
_atom_site_aniso_U_33
_atom_site_aniso_U_23
_atom_site_aniso_U_13
_atom_site_aniso_U_12
Sc1 0.184(2) 0.1871(18) 0.0369(9) 0.000 0.000 0.0920(11)
O1 0.177(6) 0.177(6) 0.025(4) 0.000 0.000 0.088(3)
O2 0.319(12) 0.243(6) 0.095(5) 0.000 0.000 0.159(6)
O3 0.234(5) 0.225(4) 0.0600(19) -0.023(2) 0.008(2) 0.131(4)
N1 0.251(7) 0.242(7) 0.123(4) -0.050(4) 0.076(5) 0.060(6)
C1 0.226(8) 0.226(8) 0.060(4) -0.011(2) 0.011(2) 0.154(9)
C2 0.227(7) 0.227(7) 0.070(4) -0.018(2) 0.018(2) 0.132(8)
C3 0.259(8) 0.248(8) 0.102(4) -0.048(4) 0.046(5) 0.115(6)
C4 0.251(7) 0.242(7) 0.123(4) -0.050(4) 0.076(5) 0.060(6)
C5 0.230(7) 0.230(7) 0.096(6) -0.038(3) 0.038(3) 0.113(9)

loop_
_atom_type_symbol
_atom_type_description
_atom_type_scat_dispersion_real
_atom_type_scat_dispersion_imag
_atom_type_scat_source
C C 0.0033 0.0016 'International Tables Vol C Tables 4.2.6.8 and 6.1.1.4'
H H 0.0000 0.0000 'International Tables Vol C Tables 4.2.6.8 and 6.1.1.4'
N N 0.0061 0.0033 'International Tables Vol C Tables 4.2.6.8 and 6.1.1.4'
O O 0.0106 0.0060 'International Tables Vol C Tables 4.2.6.8 and 6.1.1.4'
Sc Sc 0.2519 0.3716 'International Tables Vol C Tables 4.2.6.8 and 6.1.1.4'

loop_
_geom_angle_atom_site_label_1
_geom_angle_atom_site_label_2
_geom_angle_atom_site_label_3
_geom_angle
_geom_angle_site_symmetry_1
_geom_angle_site_symmetry_3
Sc1 Sc1 Sc1 60.0 14_666 3_655
O1 Sc1 Sc1 30.000(1) . 3_655
O1 Sc1 Sc1 30.000(1) . 14_666
O1 Sc1 O2 180.00(13) . .
O1 Sc1 O3 93.23(14) . 20
O1 Sc1 O3 93.23(14) . 16_556
O1 Sc1 O3 93.23(14) . .
O1 Sc1 O3 93.23(14) . 12
O2 Sc1 Sc1 150.0 . 14_666
O2 Sc1 Sc1 150.0 . 3_655
O3 Sc1 Sc1 72.78(14) 16_556 14_666
O3 Sc1 Sc1 113.18(13) . 3_655
O3 Sc1 Sc1 113.18(13) 20 14_666
O3 Sc1 Sc1 72.78(14) 20 3_655
O3 Sc1 Sc1 113.18(13) 12 14_666
O3 Sc1 Sc1 72.78(14) 12 3_655
O3 Sc1 Sc1 72.78(14) . 14_666
O3 Sc1 Sc1 113.18(13) 16_556 3_655
O3 Sc1 O2 86.77(14) 16_556 .
O3 Sc1 O2 86.77(14) . .
O3 Sc1 O2 86.77(14) 20 .
O3 Sc1 O2 86.77(14) 12 .
O3 Sc1 O3 173.5(3) . 12
O3 Sc1 O3 92.4(2) 16_556 .
O3 Sc1 O3 87.2(2) 16_556 12
O3 Sc1 O3 173.5(3) 16_556 20
O3 Sc1 O3 92.4(2) 12 20
O3 Sc1 O3 87.2(2) . 20
Sc1 O1 Sc1 120.000(1) 3_655 14_666
Sc1 O1 Sc1 120.000(1) . 14_666
Sc1 O1 Sc1 120.0 3_655 .
C1 O3 Sc1 135.1(5) . .
C3 N1 H1 122.1 . .
C3 N1 C5 115.9(7) . .
C5 N1 H1 122.1 . .
O3 C1 O3 123.4(7) . 21_665
O3 C1 C2 118.2(4) . .
O3 C1 C2 118.2(4) 21_665 .
C3 C2 C1 119.9(4) . .
C3 C2 C1 119.9(4) 21_665 .
C3 C2 C3 120.2(8) 21_665 .
N1 C3 C2 120.8(7) . .
N1 C3 H3A 119.6 . .
C2 C3 H3A 119.6 . .
C2 C3 H3B 119.6 . .
C4 C3 C2 120.8(7) . .
C4 C3 H3B 119.6 . .
C3 C4 C5 115.9(7) . .
N1 C5 N1 126.3(7) . 21_665
N1 C5 C5 116.8(4) 21_665 13_666
N1 C5 C5 116.8(4) . 13_666
C4 C5 N1 126.3(7) . 21_665
C4 C5 C5 116.8(4) . 13_666

loop_
_geom_bond_atom_site_label_1
_geom_bond_atom_site_label_2
_geom_bond_distance
_geom_bond_site_symmetry_2
Sc1 Sc1 3.503(4) 3_655
Sc1 Sc1 3.503(4) 14_666
Sc1 O1 2.022(2) .
Sc1 O2 2.102(11) .
Sc1 O3 2.101(3) .
Sc1 O3 2.101(3) 20
Sc1 O3 2.101(3) 12
Sc1 O3 2.101(3) 16_556
O3 C1 1.282(4) .
N1 H1 0.8800 .
N1 C3 1.352(7) .
N1 C5 1.374(7) .
C1 C2 1.488(10) .
C2 C3 1.388(7) 21_665
C2 C3 1.388(7) .
C3 H3A 0.9500 .
C3 H3B 0.9500 .
C3 C4 1.352(7) .
C4 C5 1.374(7) .
C5 C5 1.586(15) 13_666

loop_
_geom_torsion_atom_site_label_1
_geom_torsion_atom_site_label_2
_geom_torsion_atom_site_label_3
_geom_torsion_atom_site_label_4
_geom_torsion
_geom_torsion_site_symmetry_1
_geom_torsion_site_symmetry_4
Sc1 O3 C1 O3 11.8(13) . 21_665
Sc1 O3 C1 C2 -162.9(5) . .
O3 C1 C2 C3 176.6(8) . .
O3 C1 C2 C3 -1.7(13) . 21_665
O3 C1 C2 C3 1.7(13) 21_665 .
O3 C1 C2 C3 -176.6(8) 21_665 21_665
C1 C2 C3 N1 -179.9(8) . .
C1 C2 C3 C4 -179.9(8) . .
C2 C3 C4 C5 -0.2(14) . .
C3 N1 C5 N1 2.2(18) . 21_665
C3 N1 C5 C5 -178.8(11) . 13_666
C3 C2 C3 N1 -1.6(16) 21_665 .
C3 C2 C3 C4 -1.6(16) 21_665 .
C3 C4 C5 C5 -178.8(11) . 13_666
C5 N1 C3 C2 -0.2(14) . .
